data_7235975
loop_
_publ_author_name
'Jiao, Lijuan'
'Yu, Changjiang'
'Wang, Jun'
'Briggs, Edward A.'
'Besley, Nicholas A.'
'Robinson, David'
'Ruedas-Rama, Mar\'ia J.'
'Orte, Angel'
'Crovetto, Luis'
'Talavera, Eva M.'
'Alvarez-Pez, Jose M.'
'Van der Auweraer, Mark'
'Boens, No\"el'

_publ_section_title
;
 Unusual spectroscopic and photophysical properties of
 meso-tert-butylBODIPY in comparison to related alkylated BODIPY dyes
;
_journal_issue 109
_journal_name_full 'RSC Advances'
_journal_page_first 89375
_journal_paper_doi 10.1039/C5RA17419H
_journal_volume 5
_journal_year 2015
_chemical_formula_sum 'C17 H23 B F2 N2'
_chemical_formula_weight 304.18
_space_group_IT_number 2
_space_group_name_Hall '-P 1'
_space_group_name_H-M_alt 'P -1'
_symmetry_cell_setting triclinic
_symmetry_space_group_name_H-M 'P -1'
_atom_sites_solution_hydrogens geom
_atom_sites_solution_primary direct
_atom_sites_solution_secondary difmap
_audit_creation_method SHELXL-97
_audit_update_record
;
2014-04-02 deposited with the CCDC.
2015-10-20 downloaded from the CCDC.
;
_cell_angle_alpha 103.9960(10)
_cell_angle_beta 99.1160(10)
_cell_angle_gamma 90.0380(10)
_cell_formula_units_Z 4
_cell_length_a 10.9260(9)
_cell_length_b 12.1904(10)
_cell_length_c 13.1824(11)
_cell_measurement_reflns_used 5589
_cell_measurement_temperature 293(2)
_cell_measurement_theta_max 0.00
_cell_measurement_theta_min 0.00
_cell_volume 1680.8(2)
_computing_cell_refinement 'Bruker SMART'
_computing_data_collection 'Bruker SMART'
_computing_data_reduction 'Bruker SAINT'
_computing_molecular_graphics 'Bruker SHELXTL'
_computing_publication_material 'Bruker SHELXTL'
_computing_structure_refinement 'SHELXL-97 (Sheldrick, 1997)'
_computing_structure_solution 'SHELXS-97 (Sheldrick, 1990)'
_diffrn_ambient_temperature 293(2)
_diffrn_measured_fraction_theta_full 0.977
_diffrn_measured_fraction_theta_max 0.977
_diffrn_measurement_device_type 'CCD area detector'
_diffrn_measurement_method 'phi and omega scans'
_diffrn_radiation_monochromator graphite
_diffrn_radiation_source 'fine-focus sealed tube'
_diffrn_radiation_type MoK\a
_diffrn_radiation_wavelength 0.71073
_diffrn_reflns_av_R_equivalents 0.0208
_diffrn_reflns_av_sigmaI/netI 0.0319
_diffrn_reflns_limit_h_max 14
_diffrn_reflns_limit_h_min -14
_diffrn_reflns_limit_k_max 15
_diffrn_reflns_limit_k_min -15
_diffrn_reflns_limit_l_max 17
_diffrn_reflns_limit_l_min -17
_diffrn_reflns_number 14676
_diffrn_reflns_theta_full 27.54
_diffrn_reflns_theta_max 27.54
_diffrn_reflns_theta_min 1.61
_exptl_absorpt_coefficient_mu 0.085
_exptl_absorpt_correction_T_max 0.9898
_exptl_absorpt_correction_T_min 0.9873
_exptl_absorpt_correction_type multi-scan
_exptl_crystal_colour colorless
_exptl_crystal_density_diffrn 1.202
_exptl_crystal_density_method 'not measured'
_exptl_crystal_description block
_exptl_crystal_F_000 648
_exptl_crystal_size_max 0.15
_exptl_crystal_size_mid 0.13
_exptl_crystal_size_min 0.12
_refine_diff_density_max 0.278
_refine_diff_density_min -0.207
_refine_diff_density_rms 0.030
_refine_ls_extinction_coef 0.0056(10)
_refine_ls_extinction_expression Fc^*^=kFc[1+0.001xFc^2^\l^3^/sin(2\q)]^-1/4^
_refine_ls_extinction_method SHELXL
_refine_ls_goodness_of_fit_ref 0.988
_refine_ls_hydrogen_treatment mixed
_refine_ls_matrix_type full
_refine_ls_number_parameters 410
_refine_ls_number_reflns 7576
_refine_ls_number_restraints 15
_refine_ls_restrained_S_all 1.007
_refine_ls_R_factor_all 0.0719
_refine_ls_R_factor_gt 0.0462
_refine_ls_shift/su_max 0.000
_refine_ls_shift/su_mean 0.000
_refine_ls_structure_factor_coef Fsqd
_refine_ls_weighting_details 'calc w=1/[\s^2^(Fo^2^)+(0.0495P)^2^+0.4096P] where P=(Fo^2^+2Fc^2^)/3'
_refine_ls_weighting_scheme calc
_refine_ls_wR_factor_gt 0.1135
_refine_ls_wR_factor_ref 0.1293
_reflns_number_gt 5045
_reflns_number_total 7576
_reflns_threshold_expression >2sigma(I)
_cod_data_source_file c5ra17419h2.cif
_cod_data_source_block 101125b_0m
_cod_depositor_comments
;
The following automatic conversions were performed:

data item '_symmetry_cell_setting' value 'Triclinic' was changed to
'triclinic' in accordance with the
/home/saulius/struct/COD-crude-data/automatic-downloads/DataCite-retrospective/RSC/depositions/lib/dictionaries/cif_core.dic
dictionary named 'cif_core.dic' version 2.4.2 last updated on
2011-04-26.

Automatic conversion script
Id: cif_fix_values 6909 2019-04-08 15:41:33Z antanas 
;
_cod_original_sg_symbol_H-M P-1
_cod_database_code 7235975

loop_
_symmetry_equiv_pos_as_xyz
'x, y, z'
'-x, -y, -z'

loop_
_atom_site_label
_atom_site_type_symbol
_atom_site_fract_x
_atom_site_fract_y
_atom_site_fract_z
_atom_site_U_iso_or_equiv
_atom_site_adp_type
_atom_site_occupancy
_atom_site_symmetry_multiplicity
_atom_site_calc_flag
_atom_site_refinement_flags
B1 B 0.48404(17) 0.97025(16) 0.27069(14) 0.0450(4) Uani 1 1 d .
C1 C 0.18397(18) 0.96484(16) 0.19236(19) 0.0725(6) Uani 1 1 d .
H1A H 0.1695 1.0154 0.2571 0.109 Uiso 1 1 calc R
H1B H 0.1140 0.9633 0.1378 0.109 Uiso 1 1 calc R
H1C H 0.2570 0.9905 0.1715 0.109 Uiso 1 1 calc R
F1 F 0.44044(9) 1.07769(8) 0.30507(8) 0.0562(3) Uani 1 1 d .
N1 N 0.41987(12) 0.88798(11) 0.32342(10) 0.0467(3) Uani 1 1 d .
B2 B 0.93794(18) 0.46672(17) 0.27072(15) 0.0510(4) Uani 1 1 d .
C2 C 0.23420(19) 0.76477(18) 0.10923(16) 0.0724(5) Uani 1 1 d .
H2A H 0.3103 0.7908 0.0934 0.109 Uiso 1 1 calc R
H2B H 0.1686 0.7627 0.0509 0.109 Uiso 1 1 calc R
H2C H 0.2437 0.6902 0.1208 0.109 Uiso 1 1 calc R
F2 F 0.45807(9) 0.93311(9) 0.16281(7) 0.0595(3) Uani 1 1 d .
N2 N 0.62782(12) 0.97584(11) 0.30970(10) 0.0462(3) Uani 1 1 d .
C3 C 0.20222(16) 0.84570(15) 0.20946(16) 0.0590(4) Uani 1 1 d .
F3 F 0.91686(9) 0.43430(9) 0.16274(7) 0.0639(3) Uani 1 1 d .
N3 N 0.81215(14) 0.47007(12) 0.31478(10) 0.0540(4) Uani 1 1 d .
C4 C 0.0770(2) 0.8039(2) 0.2291(2) 0.0909(7) Uani 1 1 d .
H4A H 0.0822 0.7266 0.2337 0.136 Uiso 1 1 calc R
H4B H 0.0131 0.8092 0.1717 0.136 Uiso 1 1 calc R
H4C H 0.0576 0.8498 0.2943 0.136 Uiso 1 1 calc R
F4 F 0.99509(9) 0.57388(8) 0.30727(8) 0.0625(3) Uani 1 1 d .
N4 N 1.02505(14) 0.38188(12) 0.31655(11) 0.0571(4) Uani 1 1 d .
C5 C 0.30207(17) 0.84203(13) 0.30282(14) 0.0528(4) Uani 1 1 d .
C6 C 0.2892(2) 0.78522(16) 0.38188(16) 0.0701(5) Uani 1 1 d .
H6 H 0.2182 0.7454 0.3859 0.084 Uiso 1 1 calc R
C7 C 0.3970(2) 0.79786(16) 0.45125(16) 0.0709(6) Uani 1 1 d .
H7 H 0.4126 0.7698 0.5115 0.085 Uiso 1 1 calc R
C8 C 0.48050(18) 0.86112(14) 0.41523(13) 0.0557(4) Uani 1 1 d .
C9 C 0.60296(19) 0.89175(15) 0.45332(14) 0.0609(5) Uani 1 1 d .
H9 H 0.6384 0.8750 0.5165 0.073 Uiso 1 1 calc R
C10 C 0.67620(17) 0.94574(15) 0.40351(13) 0.0552(4) Uani 1 1 d .
C11 C 0.80236(19) 0.97693(18) 0.42849(16) 0.0722(6) Uani 1 1 d .
H11 H 0.8568 0.9668 0.4870 0.087 Uiso 1 1 calc R
C12 C 0.83120(17) 1.02483(18) 0.35173(16) 0.0693(5) Uani 1 1 d .
H12 H 0.9092 1.0531 0.3486 0.083 Uiso 1 1 calc R
C13 C 0.72276(15) 1.02429(14) 0.27789(13) 0.0509(4) Uani 1 1 d .
C14 C 0.71697(16) 1.06545(15) 0.17756(14) 0.0565(4) Uani 1 1 d .
C15 C 0.6160(2) 1.14999(18) 0.16602(18) 0.0750(6) Uani 1 1 d .
H15A H 0.5361 1.1133 0.1584 0.112 Uiso 1 1 calc R
H15B H 0.6209 1.1778 0.1045 0.112 Uiso 1 1 calc R
H15C H 0.6274 1.2120 0.2279 0.112 Uiso 1 1 calc R
C16 C 0.6977(2) 0.9635(2) 0.08130(16) 0.0800(6) Uani 1 1 d .
H16A H 0.7637 0.9125 0.0882 0.120 Uiso 1 1 calc R
H16B H 0.6977 0.9890 0.0179 0.120 Uiso 1 1 calc R
H16C H 0.6198 0.9251 0.0776 0.120 Uiso 1 1 calc R
C17 C 0.8416(2) 1.1254(2) 0.1791(2) 0.0935(7) Uani 1 1 d .
H17A H 0.8581 1.1876 0.2406 0.140 Uiso 1 1 calc R
H17B H 0.8375 1.1532 0.1164 0.140 Uiso 1 1 calc R
H17C H 0.9068 1.0728 0.1810 0.140 Uiso 1 1 calc R
C18 C 0.7621(2) 0.6558(2) 0.1851(2) 0.0834(6) Uani 1 1 d .
H18A H 0.7777 0.7130 0.2505 0.125 Uiso 1 1 calc R
H18B H 0.7305 0.6899 0.1283 0.125 Uiso 1 1 calc R
H18C H 0.8380 0.6198 0.1714 0.125 Uiso 1 1 calc R
C19 C 0.6467(2) 0.4708(2) 0.09294(16) 0.0819(7) Uani 1 1 d .
H19A H 0.7224 0.4320 0.0857 0.123 Uiso 1 1 calc R
H19B H 0.6213 0.5006 0.0321 0.123 Uiso 1 1 calc R
H19C H 0.5832 0.4190 0.0983 0.123 Uiso 1 1 calc R
C20 C 0.5428(2) 0.6262(2) 0.2000(2) 0.0960(8) Uani 1 1 d .
H20A H 0.4791 0.5711 0.1979 0.144 Uiso 1 1 calc R
H20B H 0.5219 0.6602 0.1413 0.144 Uiso 1 1 calc R
H20C H 0.5497 0.6836 0.2652 0.144 Uiso 1 1 calc R
C21 C 0.66753(16) 0.56812(16) 0.19305(15) 0.0619(5) Uani 1 1 d .
C22 C 0.70363(17) 0.52064(15) 0.28848(14) 0.0597(5) Uani 1 1 d .
C23 C 0.6277(2) 0.5156(2) 0.36450(19) 0.0860(7) Uani 1 1 d .
H23 H 0.5486 0.5434 0.3651 0.103 Uiso 1 1 calc R
C24 C 0.6889(3) 0.4637(2) 0.4366(2) 0.0938(8) Uani 1 1 d .
H24 H 0.6597 0.4500 0.4951 0.113 Uiso 1 1 calc R
C25 C 0.8046(2) 0.43436(17) 0.40641(15) 0.0735(4) Uani 1 1 d U
C26 C 0.9000(2) 0.37844(17) 0.45043(15) 0.0760(4) Uani 1 1 d U
H26 H 0.8921 0.3575 0.5125 0.091 Uiso 1 1 calc R
C27 C 1.0059(2) 0.35172(17) 0.40837(15) 0.0738(4) Uani 1 1 d U
C28 C 1.1071(3) 0.28876(19) 0.4389(2) 0.0959(9) Uani 1 1 d .
H28 H 1.1189 0.2586 0.4980 0.115 Uiso 1 1 calc R
C29 C 1.1840(3) 0.28015(19) 0.3668(2) 0.0905(8) Uani 1 1 d .
H29 H 1.2576 0.2418 0.3674 0.109 Uiso 1 1 calc R
C30 C 1.13477(18) 0.33881(15) 0.29038(17) 0.0656(5) Uani 1 1 d .
C31 C 1.19143(17) 0.34571(17) 0.19470(19) 0.0709(6) Uani 1 1 d .
C32 C 1.1153(2) 0.2688(2) 0.09510(19) 0.0871(7) Uani 1 1 d .
H32A H 1.1139 0.1924 0.1027 0.131 Uiso 1 1 calc R
H32B H 1.1522 0.2716 0.0343 0.131 Uiso 1 1 calc R
H32C H 1.0320 0.2941 0.0860 0.131 Uiso 1 1 calc R
C33 C 1.3241(2) 0.3026(2) 0.2057(3) 0.1183(11) Uani 1 1 d .
H33A H 1.3728 0.3467 0.2697 0.177 Uiso 1 1 calc R
H33B H 1.3609 0.3095 0.1459 0.177 Uiso 1 1 calc R
H33C H 1.3214 0.2246 0.2083 0.177 Uiso 1 1 calc R
C34 C 1.2019(2) 0.46705(18) 0.1827(2) 0.0820(6) Uani 1 1 d .
H34A H 1.1203 0.4938 0.1659 0.123 Uiso 1 1 calc R
H34B H 1.2479 0.4685 0.1267 0.123 Uiso 1 1 calc R
H34C H 1.2439 0.5149 0.2478 0.123 Uiso 1 1 calc R

loop_
_atom_site_aniso_label
_atom_site_aniso_U_11
_atom_site_aniso_U_22
_atom_site_aniso_U_33
_atom_site_aniso_U_23
_atom_site_aniso_U_13
_atom_site_aniso_U_12
B1 0.0475(10) 0.0468(10) 0.0448(9) 0.0170(8) 0.0112(7) 0.0038(8)
C1 0.0558(11) 0.0617(12) 0.1071(16) 0.0342(11) 0.0133(10) 0.0041(9)
F1 0.0570(6) 0.0476(5) 0.0731(6) 0.0279(5) 0.0176(5) 0.0106(4)
N1 0.0570(8) 0.0407(7) 0.0484(7) 0.0166(6) 0.0176(6) 0.0073(6)
B2 0.0529(11) 0.0532(11) 0.0488(10) 0.0183(9) 0.0048(8) -0.0030(8)
C2 0.0707(13) 0.0683(13) 0.0720(13) 0.0109(10) 0.0026(10) -0.0035(10)
F2 0.0553(6) 0.0810(7) 0.0442(5) 0.0201(5) 0.0066(4) -0.0121(5)
N2 0.0493(7) 0.0456(7) 0.0440(7) 0.0118(6) 0.0070(6) 0.0080(6)
C3 0.0512(10) 0.0503(10) 0.0816(12) 0.0224(9) 0.0189(9) -0.0011(8)
F3 0.0559(6) 0.0905(8) 0.0486(5) 0.0219(5) 0.0110(4) 0.0202(5)
N3 0.0640(9) 0.0527(8) 0.0450(7) 0.0083(6) 0.0141(6) -0.0112(7)
C4 0.0651(13) 0.0817(15) 0.138(2) 0.0423(15) 0.0296(13) -0.0100(11)
F4 0.0628(6) 0.0537(6) 0.0778(7) 0.0304(5) 0.0097(5) -0.0049(5)
N4 0.0627(9) 0.0486(8) 0.0597(9) 0.0227(7) -0.0052(7) -0.0083(7)
C5 0.0657(11) 0.0390(8) 0.0604(10) 0.0136(7) 0.0278(8) 0.0029(7)
C6 0.0927(15) 0.0550(11) 0.0746(13) 0.0245(10) 0.0364(12) -0.0048(10)
C7 0.1103(17) 0.0541(11) 0.0604(11) 0.0264(9) 0.0311(12) 0.0054(11)
C8 0.0802(13) 0.0456(9) 0.0475(9) 0.0176(7) 0.0194(9) 0.0108(8)
C9 0.0844(13) 0.0559(11) 0.0452(9) 0.0186(8) 0.0092(9) 0.0199(9)
C10 0.0615(11) 0.0566(10) 0.0467(9) 0.0138(8) 0.0044(8) 0.0145(8)
C11 0.0632(12) 0.0815(14) 0.0658(12) 0.0171(11) -0.0068(9) 0.0157(10)
C12 0.0481(10) 0.0798(14) 0.0760(13) 0.0163(11) 0.0026(9) 0.0046(9)
C13 0.0456(9) 0.0496(9) 0.0557(9) 0.0089(8) 0.0092(7) 0.0042(7)
C14 0.0514(9) 0.0608(11) 0.0616(10) 0.0187(9) 0.0164(8) -0.0021(8)
C15 0.0776(13) 0.0743(13) 0.0890(14) 0.0433(12) 0.0249(11) 0.0084(11)
C16 0.0932(16) 0.0878(15) 0.0622(12) 0.0124(11) 0.0319(11) -0.0021(12)
C17 0.0673(14) 0.116(2) 0.1061(18) 0.0431(16) 0.0175(12) -0.0231(13)
C18 0.0739(14) 0.0802(15) 0.1035(17) 0.0414(13) 0.0071(12) 0.0085(11)
C19 0.0712(13) 0.0918(16) 0.0679(13) -0.0007(11) -0.0013(10) 0.0211(11)
C20 0.0663(14) 0.0939(17) 0.1144(19) -0.0018(15) 0.0174(13) 0.0269(12)
C21 0.0494(10) 0.0644(11) 0.0664(11) 0.0042(9) 0.0115(8) 0.0094(8)
C22 0.0539(10) 0.0568(10) 0.0621(11) -0.0037(9) 0.0196(8) -0.0093(8)
C23 0.0774(15) 0.0939(17) 0.0848(16) 0.0017(13) 0.0395(12) -0.0163(12)
C24 0.111(2) 0.0971(18) 0.0765(15) 0.0065(13) 0.0490(14) -0.0336(15)
C25 0.1044(12) 0.0657(9) 0.0521(8) 0.0174(7) 0.0135(8) -0.0253(8)
C26 0.1120(11) 0.0652(8) 0.0524(8) 0.0222(6) 0.0062(7) -0.0266(8)
C27 0.1073(12) 0.0600(9) 0.0542(9) 0.0245(7) -0.0024(8) -0.0208(9)
C28 0.136(2) 0.0650(14) 0.0819(16) 0.0399(12) -0.0293(16) -0.0059(14)
C29 0.0998(18) 0.0613(13) 0.1046(19) 0.0356(13) -0.0243(15) 0.0062(12)
C30 0.0614(11) 0.0437(9) 0.0862(13) 0.0231(9) -0.0152(10) -0.0034(8)
C31 0.0492(10) 0.0567(11) 0.1110(17) 0.0299(11) 0.0113(10) 0.0080(8)
C32 0.0808(15) 0.0809(15) 0.0979(17) 0.0081(13) 0.0311(13) 0.0045(12)
C33 0.0628(14) 0.0943(19) 0.212(3) 0.064(2) 0.0221(17) 0.0277(13)
C34 0.0658(12) 0.0654(13) 0.1284(19) 0.0404(13) 0.0302(12) 0.0085(10)

loop_
_atom_type_symbol
_atom_type_description
_atom_type_scat_dispersion_real
_atom_type_scat_dispersion_imag
_atom_type_scat_source
C C 0.0033 0.0016 'International Tables Vol C Tables 4.2.6.8 and 6.1.1.4'
H H 0.0000 0.0000 'International Tables Vol C Tables 4.2.6.8 and 6.1.1.4'
B B 0.0013 0.0007 'International Tables Vol C Tables 4.2.6.8 and 6.1.1.4'
N N 0.0061 0.0033 'International Tables Vol C Tables 4.2.6.8 and 6.1.1.4'
F F 0.0171 0.0103 'International Tables Vol C Tables 4.2.6.8 and 6.1.1.4'

loop_
_geom_angle_atom_site_label_1
_geom_angle_atom_site_label_2
_geom_angle_atom_site_label_3
_geom_angle
F2 B1 F1 111.28(13)
F2 B1 N2 110.48(13)
F1 B1 N2 107.95(13)
F2 B1 N1 109.90(14)
F1 B1 N1 107.91(13)
N2 B1 N1 109.26(12)
C3 C1 H1A 109.5
C3 C1 H1B 109.5
H1A C1 H1B 109.5
C3 C1 H1C 109.5
H1A C1 H1C 109.5
H1B C1 H1C 109.5
C5 N1 C8 107.75(14)
C5 N1 B1 131.29(13)
C8 N1 B1 120.55(14)
F3 B2 F4 111.42(14)
F3 B2 N4 110.01(15)
F4 B2 N4 107.88(13)
F3 B2 N3 110.37(14)
F4 B2 N3 107.74(15)
N4 B2 N3 109.35(14)
C3 C2 H2A 109.5
C3 C2 H2B 109.5
H2A C2 H2B 109.5
C3 C2 H2C 109.5
H2A C2 H2C 109.5
H2B C2 H2C 109.5
C13 N2 C10 107.37(14)
C13 N2 B1 131.12(13)
C10 N2 B1 120.56(13)
C5 C3 C1 113.24(15)
C5 C3 C2 109.03(15)
C1 C3 C2 110.52(17)
C5 C3 C4 109.32(16)
C1 C3 C4 106.85(16)
C2 C3 C4 107.72(17)
C22 N3 C25 107.78(16)
C22 N3 B2 130.67(14)
C25 N3 B2 120.68(16)
C3 C4 H4A 109.5
C3 C4 H4B 109.5
H4A C4 H4B 109.5
C3 C4 H4C 109.5
H4A C4 H4C 109.5
H4B C4 H4C 109.5
C30 N4 C27 108.13(16)
C30 N4 B2 130.81(15)
C27 N4 B2 120.42(17)
N1 C5 C6 107.83(17)
N1 C5 C3 127.17(14)
C6 C5 C3 124.96(17)
C7 C6 C5 109.01(18)
C7 C6 H6 125.5
C5 C6 H6 125.5
C6 C7 C8 107.20(17)
C6 C7 H7 126.4
C8 C7 H7 126.4
C9 C8 N1 121.28(15)
C9 C8 C7 130.47(17)
N1 C8 C7 108.19(17)
C10 C9 C8 123.65(16)
C10 C9 H9 118.2
C8 C9 H9 118.2
C9 C10 C11 130.63(17)
C9 C10 N2 121.00(16)
C11 C10 N2 108.34(16)
C12 C11 C10 107.59(16)
C12 C11 H11 126.2
C10 C11 H11 126.2
C11 C12 C13 108.33(18)
C11 C12 H12 125.8
C13 C12 H12 125.8
N2 C13 C12 108.37(16)
N2 C13 C14 126.80(14)
C12 C13 C14 124.76(16)
C13 C14 C15 113.00(15)
C13 C14 C16 109.27(15)
C15 C14 C16 110.35(17)
C13 C14 C17 109.28(16)
C15 C14 C17 107.19(17)
C16 C14 C17 107.59(17)
C14 C15 H15A 109.5
C14 C15 H15B 109.5
H15A C15 H15B 109.5
C14 C15 H15C 109.5
H15A C15 H15C 109.5
H15B C15 H15C 109.5
C14 C16 H16A 109.5
C14 C16 H16B 109.5
H16A C16 H16B 109.5
C14 C16 H16C 109.5
H16A C16 H16C 109.5
H16B C16 H16C 109.5
C14 C17 H17A 109.5
C14 C17 H17B 109.5
H17A C17 H17B 109.5
C14 C17 H17C 109.5
H17A C17 H17C 109.5
H17B C17 H17C 109.5
C21 C18 H18A 109.5
C21 C18 H18B 109.5
H18A C18 H18B 109.5
C21 C18 H18C 109.5
H18A C18 H18C 109.5
H18B C18 H18C 109.5
C21 C19 H19A 109.5
C21 C19 H19B 109.5
H19A C19 H19B 109.5
C21 C19 H19C 109.5
H19A C19 H19C 109.5
H19B C19 H19C 109.5
C21 C20 H20A 109.5
C21 C20 H20B 109.5
H20A C20 H20B 109.5
C21 C20 H20C 109.5
H20A C20 H20C 109.5
H20B C20 H20C 109.5
C22 C21 C18 112.69(16)
C22 C21 C19 109.22(16)
C18 C21 C19 111.15(18)
C22 C21 C20 109.36(17)
C18 C21 C20 107.49(18)
C19 C21 C20 106.75(16)
N3 C22 C23 107.65(19)
N3 C22 C21 126.88(15)
C23 C22 C21 125.4(2)
C24 C23 C22 109.0(2)
C24 C23 H23 125.5
C22 C23 H23 125.5
C23 C24 C25 107.3(2)
C23 C24 H24 126.3
C25 C24 H24 126.3
C26 C25 N3 120.8(2)
C26 C25 C24 130.9(2)
N3 C25 C24 108.3(2)
C27 C26 C25 123.86(19)
C27 C26 H26 118.1
C25 C26 H26 118.1
C26 C27 N4 121.2(2)
C26 C27 C28 130.8(2)
N4 C27 C28 107.8(2)
C29 C28 C27 107.6(2)
C29 C28 H28 126.2
C27 C28 H28 126.2
C28 C29 C30 109.0(2)
C28 C29 H29 125.5
C30 C29 H29 125.5
N4 C30 C29 107.5(2)
N4 C30 C31 127.31(16)
C29 C30 C31 125.1(2)
C30 C31 C34 112.57(18)
C30 C31 C32 109.29(16)
C34 C31 C32 110.86(19)
C30 C31 C33 109.7(2)
C34 C31 C33 106.65(17)
C32 C31 C33 107.7(2)
C31 C32 H32A 109.5
C31 C32 H32B 109.5
H32A C32 H32B 109.5
C31 C32 H32C 109.5
H32A C32 H32C 109.5
H32B C32 H32C 109.5
C31 C33 H33A 109.5
C31 C33 H33B 109.5
H33A C33 H33B 109.5
C31 C33 H33C 109.5
H33A C33 H33C 109.5
H33B C33 H33C 109.5
C31 C34 H34A 109.5
C31 C34 H34B 109.5
H34A C34 H34B 109.5
C31 C34 H34C 109.5
H34A C34 H34C 109.5
H34B C34 H34C 109.5

loop_
_geom_bond_atom_site_label_1
_geom_bond_atom_site_label_2
_geom_bond_distance
B1 F2 1.367(2)
B1 F1 1.389(2)
B1 N2 1.570(2)
B1 N1 1.572(2)
C1 C3 1.531(3)
C1 H1A 0.9600
C1 H1B 0.9600
C1 H1C 0.9600
N1 C5 1.363(2)
N1 C8 1.396(2)
B2 F3 1.364(2)
B2 F4 1.388(2)
B2 N4 1.569(2)
B2 N3 1.572(2)
C2 C3 1.535(3)
C2 H2A 0.9600
C2 H2B 0.9600
C2 H2C 0.9600
N2 C13 1.363(2)
N2 C10 1.399(2)
C3 C5 1.519(3)
C3 C4 1.541(3)
N3 C22 1.371(2)
N3 C25 1.393(2)
C4 H4A 0.9600
C4 H4B 0.9600
C4 H4C 0.9600
N4 C30 1.370(3)
N4 C27 1.393(2)
C5 C6 1.408(2)
C6 C7 1.355(3)
C6 H6 0.9300
C7 C8 1.402(3)
C7 H7 0.9300
C8 C9 1.370(3)
C9 C10 1.371(3)
C9 H9 0.9300
C10 C11 1.396(3)
C11 C12 1.360(3)
C11 H11 0.9300
C12 C13 1.408(2)
C12 H12 0.9300
C13 C14 1.517(2)
C14 C15 1.526(3)
C14 C16 1.534(3)
C14 C17 1.540(3)
C15 H15A 0.9600
C15 H15B 0.9600
C15 H15C 0.9600
C16 H16A 0.9600
C16 H16B 0.9600
C16 H16C 0.9600
C17 H17A 0.9600
C17 H17B 0.9600
C17 H17C 0.9600
C18 C21 1.520(3)
C18 H18A 0.9600
C18 H18B 0.9600
C18 H18C 0.9600
C19 C21 1.532(3)
C19 H19A 0.9600
C19 H19B 0.9600
C19 H19C 0.9600
C20 C21 1.542(3)
C20 H20A 0.9600
C20 H20B 0.9600
C20 H20C 0.9600
C21 C22 1.506(3)
C22 C23 1.410(3)
C23 C24 1.357(4)
C23 H23 0.9300
C24 C25 1.404(3)
C24 H24 0.9300
C25 C26 1.375(3)
C26 C27 1.367(3)
C26 H26 0.9300
C27 C28 1.409(3)
C28 C29 1.351(4)
C28 H28 0.9300
C29 C30 1.412(3)
C29 H29 0.9300
C30 C31 1.510(3)
C31 C34 1.531(3)
C31 C32 1.534(3)
C31 C33 1.540(3)
C32 H32A 0.9600
C32 H32B 0.9600
C32 H32C 0.9600
C33 H33A 0.9600
C33 H33B 0.9600
C33 H33C 0.9600
C34 H34A 0.9600
C34 H34B 0.9600
C34 H34C 0.9600
